data_8107052
loop_
_publ_author_name
'Al-Omary, Fatmah A. M.'
'Ghabbour, Hazem A.'
'AlRabiah, Haitham'
'Al-Wahaibi, Lamya H.'
'El-Emam, Ali A.'

_publ_section_title
;
 Crystal structure of
 6-(4-chlorophenyl)-3-(thiophen-2-yl)-[1,2,4]triazolo[3,4-b][1,3,4]-thiadiazole,
 C13H7ClN4S2
;
_journal_issue 3
_journal_name_full 'Zeitschrift f\"ur Kristallographie - New Crystal Structures'
_journal_page_first 931
_journal_page_last 932
_journal_paper_doi 10.1515/ncrs-2016-0010
_journal_volume 231
_journal_year 2016
_chemical_formula_sum 'C13 H7 Cl N4 S2'
_chemical_formula_weight 318.80
_space_group_crystal_system monoclinic
_space_group_IT_number 14
_space_group_name_Hall '-P 2ybc'
_space_group_name_H-M_alt 'P 1 21/c 1'
_atom_sites_solution_hydrogens geom
_cell_angle_alpha 90
_cell_angle_beta 116.283(6)
_cell_angle_gamma 90
_cell_formula_units_Z 4
_cell_length_a 10.2342(9)
_cell_length_b 11.9953(10)
_cell_length_c 12.0980(9)
_cell_measurement_reflns_used 6059
_cell_measurement_temperature 100(2)
_cell_measurement_theta_max 30.44
_cell_measurement_theta_min 2.22
_cell_volume 1331.6(2)
_computing_cell_refinement 'Bruker SAINT'
_computing_data_collection 'Bruker APEX2'
_computing_data_reduction 'Bruker SAINT'
_computing_molecular_graphics 'Bruker SHELXTL'
_computing_publication_material 'Bruker SHELXTL'
_computing_structure_refinement 'SHELXL-2014 (Sheldrick 2014)'
_computing_structure_solution 'SHELXS-97 (Sheldrick 2008)'
_diffrn_ambient_temperature 100(2)
_diffrn_measured_fraction_theta_full 0.998
_diffrn_measured_fraction_theta_max 0.995
_diffrn_measurement_device_type 'Bruker APEX-II D8 venture'
_diffrn_measurement_method '\f and \w scans'
_diffrn_radiation_type MoK\a
_diffrn_radiation_wavelength 0.71073
_diffrn_reflns_av_unetI/netI 0.0878
_diffrn_reflns_Laue_measured_fraction_full 0.998
_diffrn_reflns_Laue_measured_fraction_max 0.995
_diffrn_reflns_limit_h_max 12
_diffrn_reflns_limit_h_min -14
_diffrn_reflns_limit_k_max 16
_diffrn_reflns_limit_k_min 0
_diffrn_reflns_limit_l_max 16
_diffrn_reflns_limit_l_min 0
_diffrn_reflns_number 3857
_diffrn_reflns_point_group_measured_fraction_full 0.998
_diffrn_reflns_point_group_measured_fraction_max 0.995
_diffrn_reflns_theta_full 25.242
_diffrn_reflns_theta_max 29.995
_diffrn_reflns_theta_min 2.532
_exptl_absorpt_coefficient_mu 0.593
_exptl_absorpt_correction_T_max 0.731
_exptl_absorpt_correction_T_min 0.556
_exptl_absorpt_correction_type multi-scan
_exptl_absorpt_process_details SADABS_Bruker_2014
_exptl_crystal_colour colorless
_exptl_crystal_density_diffrn 1.590
_exptl_crystal_description block
_exptl_crystal_F_000 648
_exptl_crystal_size_max 0.342
_exptl_crystal_size_mid 0.304
_exptl_crystal_size_min 0.283
_refine_diff_density_max 0.911
_refine_diff_density_min -0.697
_refine_diff_density_rms 0.142
_refine_ls_extinction_coef .
_refine_ls_extinction_method none
_refine_ls_goodness_of_fit_ref 1.014
_refine_ls_hydrogen_treatment constr
_refine_ls_matrix_type full
_refine_ls_number_parameters 185
_refine_ls_number_reflns 3857
_refine_ls_number_restraints 0
_refine_ls_restrained_S_all 1.014
_refine_ls_R_factor_all 0.0878
_refine_ls_R_factor_gt 0.0573
_refine_ls_shift/su_max 0.001
_refine_ls_shift/su_mean 0.000
_refine_ls_structure_factor_coef Fsqd
_refine_ls_weighting_details 'w=1/[\s^2^(Fo^2^)+(0.0845P)^2^+1.6278P] where P=(Fo^2^+2Fc^2^)/3'
_refine_ls_weighting_scheme calc
_refine_ls_wR_factor_gt 0.1456
_refine_ls_wR_factor_ref 0.1675
_reflns_Friedel_coverage 0.000
_reflns_Friedel_fraction_full .
_reflns_Friedel_fraction_max .
_reflns_number_gt 2807
_reflns_number_total 3857
_reflns_threshold_expression 'I > 2\s(I)'
_cod_data_source_file suppl_ncrs-2016-0010_suppl.cif
_cod_data_source_block t
_cod_original_sg_symbol_H-M 'P 21/c'
_cod_database_code 8107052
_shelx_space_group_comment
;
The symmetry employed for this shelxl refinement is uniquely defined
by the following loop, which should always be used as a source of
symmetry information in preference to the above space-group names.
They are only intended as comments.
;

loop_
_space_group_symop_operation_xyz
'x, y, z'
'-x, y+1/2, -z+1/2'
'-x, -y, -z'
'x, -y-1/2, z-1/2'

loop_
_atom_site_label
_atom_site_type_symbol
_atom_site_fract_x
_atom_site_fract_y
_atom_site_fract_z
_atom_site_U_iso_or_equiv
_atom_site_adp_type
_atom_site_occupancy
_atom_site_site_symmetry_order
_atom_site_calc_flag
_atom_site_refinement_flags_posn
_atom_site_refinement_flags_adp
_atom_site_refinement_flags_occupancy
_atom_site_disorder_assembly
_atom_site_disorder_group
Cl1 Cl -0.32807(8) -0.58567(6) -0.37764(7) 0.01860(19) Uani 1 1 d . . . . .
S1 S -0.08434(7) -0.51774(6) -0.83804(6) 0.01273(18) Uani 1 1 d . . . . .
S2 S 0.51224(8) -0.78299(6) -0.72424(7) 0.0193(2) Uani 1 1 d . . . . .
N1 N 0.0909(2) -0.65736(19) -0.6696(2) 0.0110(5) Uani 1 1 d . . . . .
N2 N 0.1404(2) -0.63973(19) -0.7567(2) 0.0107(5) Uani 1 1 d . . . . .
N3 N 0.1290(3) -0.5601(2) -0.9256(2) 0.0152(5) Uani 1 1 d . . . . .
N4 N 0.2539(3) -0.6271(2) -0.8725(2) 0.0145(5) Uani 1 1 d . . . . .
C1 C -0.0618(3) -0.6677(2) -0.5241(3) 0.0149(6) Uani 1 1 d . . . . .
H1A H 0.0141 -0.7176 -0.5074 0.018 Uiso 1 1 calc R U . . .
C2 C -0.1305(3) -0.6643(2) -0.4486(3) 0.0164(6) Uani 1 1 d . . . . .
H2A H -0.1009 -0.7114 -0.3808 0.020 Uiso 1 1 calc R U . . .
C3 C -0.2441(3) -0.5901(2) -0.4744(3) 0.0129(5) Uani 1 1 d . . . . .
C4 C -0.2901(3) -0.5189(2) -0.5749(3) 0.0166(6) Uani 1 1 d . . . . .
H4A H -0.3663 -0.4693 -0.5912 0.020 Uiso 1 1 calc R U . . .
C5 C -0.2208(3) -0.5229(2) -0.6508(3) 0.0155(6) Uani 1 1 d . . . . .
H5A H -0.2516 -0.4761 -0.7191 0.019 Uiso 1 1 calc R U . . .
C6 C -0.1057(3) -0.5963(2) -0.6257(2) 0.0109(5) Uani 1 1 d . . . . .
C7 C -0.0264(3) -0.5976(2) -0.7013(2) 0.0116(5) Uani 1 1 d . . . . .
C8 C 0.0648(3) -0.5696(2) -0.8531(2) 0.0120(5) Uani 1 1 d . . . . .
C9 C 0.2595(3) -0.6735(2) -0.7713(2) 0.0115(5) Uani 1 1 d . . . . .
C10 C 0.3733(3) -0.7467(2) -0.6883(2) 0.0121(5) Uani 1 1 d . . . . .
C11 C 0.3872(3) -0.7935(2) -0.5760(2) 0.0125(5) Uani 1 1 d . . . . .
H11A H 0.3230 -0.7833 -0.5415 0.015 Uiso 1 1 calc R U . . .
C12 C 0.5190(3) -0.8601(2) -0.5245(3) 0.0203(7) Uani 1 1 d . . . . .
H12A H 0.5503 -0.8981 -0.4501 0.024 Uiso 1 1 calc R U . . .
C13 C 0.5926(3) -0.8622(3) -0.5939(3) 0.0207(7) Uani 1 1 d . . . . .
H13A H 0.6780 -0.9025 -0.5728 0.025 Uiso 1 1 calc R U . . .

loop_
_atom_site_aniso_label
_atom_site_aniso_U_11
_atom_site_aniso_U_22
_atom_site_aniso_U_33
_atom_site_aniso_U_23
_atom_site_aniso_U_13
_atom_site_aniso_U_12
Cl1 0.0195(4) 0.0213(4) 0.0205(4) -0.0015(3) 0.0139(3) -0.0020(3)
S1 0.0113(3) 0.0149(3) 0.0114(3) 0.0032(2) 0.0045(3) 0.0023(2)
S2 0.0171(4) 0.0205(4) 0.0203(4) -0.0016(3) 0.0082(3) 0.0030(3)
N1 0.0120(11) 0.0111(10) 0.0113(10) 0.0004(8) 0.0064(9) 0.0001(8)
N2 0.0102(11) 0.0112(11) 0.0105(10) 0.0013(8) 0.0043(9) 0.0013(8)
N3 0.0137(12) 0.0178(12) 0.0150(11) 0.0024(9) 0.0072(10) 0.0022(9)
N4 0.0134(12) 0.0156(11) 0.0152(11) 0.0015(9) 0.0071(10) 0.0019(9)
C1 0.0153(14) 0.0131(13) 0.0179(13) 0.0052(10) 0.0087(11) 0.0055(10)
C2 0.0171(14) 0.0155(13) 0.0159(13) 0.0051(10) 0.0068(12) 0.0025(11)
C3 0.0126(13) 0.0126(12) 0.0144(13) -0.0024(10) 0.0069(11) -0.0020(10)
C4 0.0137(14) 0.0172(14) 0.0198(14) 0.0031(11) 0.0083(12) 0.0038(11)
C5 0.0138(14) 0.0172(14) 0.0157(13) 0.0047(11) 0.0068(11) 0.0026(11)
C6 0.0113(13) 0.0086(11) 0.0115(12) 0.0000(9) 0.0037(10) -0.0006(10)
C7 0.0136(13) 0.0097(12) 0.0097(12) -0.0002(9) 0.0036(10) -0.0002(10)
C8 0.0112(13) 0.0109(12) 0.0107(12) 0.0012(9) 0.0020(10) 0.0002(10)
C9 0.0110(13) 0.0118(12) 0.0121(12) -0.0020(9) 0.0053(10) -0.0017(10)
C10 0.0125(13) 0.0112(12) 0.0128(12) -0.0027(10) 0.0058(11) -0.0012(10)
C11 0.0101(13) 0.0082(11) 0.0114(12) -0.0008(9) -0.0023(10) 0.0022(10)
C12 0.0236(16) 0.0134(13) 0.0175(14) 0.0028(11) 0.0032(12) 0.0025(12)
C13 0.0173(15) 0.0163(14) 0.0217(15) -0.0031(11) 0.0025(12) 0.0056(11)

loop_
_atom_type_symbol
_atom_type_description
_atom_type_scat_dispersion_real
_atom_type_scat_dispersion_imag
_atom_type_scat_source
C C 0.0033 0.0016 'International Tables Vol C Tables 4.2.6.8 and 6.1.1.4'
H H 0.0000 0.0000 'International Tables Vol C Tables 4.2.6.8 and 6.1.1.4'
Cl Cl 0.1484 0.1585 'International Tables Vol C Tables 4.2.6.8 and 6.1.1.4'
N N 0.0061 0.0033 'International Tables Vol C Tables 4.2.6.8 and 6.1.1.4'
S S 0.1246 0.1234 'International Tables Vol C Tables 4.2.6.8 and 6.1.1.4'

loop_
_geom_angle_atom_site_label_1
_geom_angle_atom_site_label_2
_geom_angle_atom_site_label_3
_geom_angle
_geom_angle_site_symmetry_1
_geom_angle_site_symmetry_3
C8 S1 C7 87.57(13) . .
C13 S2 C10 91.25(15) . .
C7 N1 N2 107.2(2) . .
C8 N2 C9 105.8(2) . .
C8 N2 N1 119.2(2) . .
C9 N2 N1 135.0(2) . .
C8 N3 N4 105.6(2) . .
C9 N4 N3 108.8(2) . .
C2 C1 C6 120.3(3) . .
C2 C1 H1A 119.8 . .
C6 C1 H1A 119.8 . .
C1 C2 C3 119.5(3) . .
C1 C2 H2A 120.2 . .
C3 C2 H2A 120.2 . .
C2 C3 C4 121.3(3) . .
C2 C3 Cl1 119.0(2) . .
C4 C3 Cl1 119.7(2) . .
C3 C4 C5 119.0(3) . .
C3 C4 H4A 120.5 . .
C5 C4 H4A 120.5 . .
C4 C5 C6 120.5(3) . .
C4 C5 H5A 119.7 . .
C6 C5 H5A 119.7 . .
C5 C6 C1 119.4(3) . .
C5 C6 C7 121.2(2) . .
C1 C6 C7 119.3(2) . .
N1 C7 C6 121.0(2) . .
N1 C7 S1 117.1(2) . .
C6 C7 S1 121.8(2) . .
N3 C8 N2 111.2(2) . .
N3 C8 S1 139.8(2) . .
N2 C8 S1 108.9(2) . .
N4 C9 N2 108.6(2) . .
N4 C9 C10 126.1(3) . .
N2 C9 C10 125.3(2) . .
C11 C10 C9 127.8(3) . .
C11 C10 S2 113.5(2) . .
C9 C10 S2 118.7(2) . .
C10 C11 C12 108.0(3) . .
C10 C11 H11A 126.0 . .
C12 C11 H11A 126.0 . .
C13 C12 C11 114.3(3) . .
C13 C12 H12A 122.9 . .
C11 C12 H12A 122.9 . .
C12 C13 S2 112.9(2) . .
C12 C13 H13A 123.6 . .
S2 C13 H13A 123.6 . .

loop_
_geom_bond_atom_site_label_1
_geom_bond_atom_site_label_2
_geom_bond_distance
_geom_bond_site_symmetry_2
Cl1 C3 1.733(3) .
S1 C8 1.731(3) .
S1 C7 1.771(3) .
S2 C13 1.708(3) .
S2 C10 1.717(3) .
N1 C7 1.302(3) .
N1 N2 1.372(3) .
N2 C8 1.366(3) .
N2 C9 1.369(4) .
N3 C8 1.313(4) .
N3 N4 1.402(3) .
N4 C9 1.323(4) .
C1 C2 1.378(4) .
C1 C6 1.399(4) .
C1 H1A 0.9300 .
C2 C3 1.385(4) .
C2 H2A 0.9300 .
C3 C4 1.386(4) .
C4 C5 1.388(4) .
C4 H4A 0.9300 .
C5 C6 1.393(4) .
C5 H5A 0.9300 .
C6 C7 1.467(4) .
C9 C10 1.449(4) .
C10 C11 1.418(4) .
C11 C12 1.449(4) .
C11 H11A 0.9300 .
C12 C13 1.355(5) .
C12 H12A 0.9300 .
C13 H13A 0.9300 .

loop_
_geom_torsion_atom_site_label_1
_geom_torsion_atom_site_label_2
_geom_torsion_atom_site_label_3
_geom_torsion_atom_site_label_4
_geom_torsion
_geom_torsion_site_symmetry_1
_geom_torsion_site_symmetry_2
_geom_torsion_site_symmetry_3
_geom_torsion_site_symmetry_4
C7 N1 N2 C8 -0.4(3) . . . .
C7 N1 N2 C9 176.2(3) . . . .
C8 N3 N4 C9 0.0(3) . . . .
C6 C1 C2 C3 0.4(4) . . . .
C1 C2 C3 C4 0.0(4) . . . .
C1 C2 C3 Cl1 -179.3(2) . . . .
C2 C3 C4 C5 0.2(4) . . . .
Cl1 C3 C4 C5 179.5(2) . . . .
C3 C4 C5 C6 -0.7(4) . . . .
C4 C5 C6 C1 1.1(4) . . . .
C4 C5 C6 C7 -176.9(3) . . . .
C2 C1 C6 C5 -0.9(4) . . . .
C2 C1 C6 C7 177.1(3) . . . .
N2 N1 C7 C6 -179.0(2) . . . .
N2 N1 C7 S1 0.4(3) . . . .
C5 C6 C7 N1 172.3(3) . . . .
C1 C6 C7 N1 -5.6(4) . . . .
C5 C6 C7 S1 -7.1(4) . . . .
C1 C6 C7 S1 175.0(2) . . . .
C8 S1 C7 N1 -0.3(2) . . . .
C8 S1 C7 C6 179.1(2) . . . .
N4 N3 C8 N2 -0.5(3) . . . .
N4 N3 C8 S1 176.9(3) . . . .
C9 N2 C8 N3 0.9(3) . . . .
N1 N2 C8 N3 178.4(2) . . . .
C9 N2 C8 S1 -177.36(18) . . . .
N1 N2 C8 S1 0.1(3) . . . .
C7 S1 C8 N3 -177.4(3) . . . .
C7 S1 C8 N2 0.1(2) . . . .
N3 N4 C9 N2 0.6(3) . . . .
N3 N4 C9 C10 -178.6(2) . . . .
C8 N2 C9 N4 -0.9(3) . . . .
N1 N2 C9 N4 -177.8(3) . . . .
C8 N2 C9 C10 178.3(3) . . . .
N1 N2 C9 C10 1.4(5) . . . .
N4 C9 C10 C11 176.5(3) . . . .
N2 C9 C10 C11 -2.5(4) . . . .
N4 C9 C10 S2 -2.7(4) . . . .
N2 C9 C10 S2 178.2(2) . . . .
C13 S2 C10 C11 0.6(2) . . . .
C13 S2 C10 C9 179.9(2) . . . .
C9 C10 C11 C12 -179.3(3) . . . .
S2 C10 C11 C12 -0.1(3) . . . .
C10 C11 C12 C13 -0.7(4) . . . .
C11 C12 C13 S2 1.1(3) . . . .
C10 S2 C13 C12 -1.0(2) . . . .
